data_1520208
loop_
_publ_author_name
'Callear, Samantha K.'
'Hursthouse, Michael B.'

_publ_section_title
;
 2-Methylimidazolium suberate
;
_journal_name_full 'Crystal Structure Report Archive'
_journal_page_first 458
_journal_year 2008
_chemical_formula_sum 'C12 H20 N2 O4'
_chemical_formula_weight 256.30
_chemical_name_systematic
;
Suberic acid & 2-methylimidazole
;
_space_group_IT_number 2
_symmetry_cell_setting triclinic
_symmetry_space_group_name_Hall '-P 1'
_symmetry_space_group_name_H-M 'P -1'
_atom_sites_solution_hydrogens geom
_atom_sites_solution_primary direct
_atom_sites_solution_secondary difmap
_cell_angle_alpha 76.546(3)
_cell_angle_beta 80.396(2)
_cell_angle_gamma 76.933(3)
_cell_formula_units_Z 2
_cell_length_a 7.3683(4)
_cell_length_b 9.0497(3)
_cell_length_c 10.7486(5)
_cell_measurement_reflns_used 2981
_cell_measurement_temperature 120(2)
_cell_measurement_theta_max 27.48
_cell_measurement_theta_min 0.41
_cell_volume 674.05(5)
_computing_cell_refinement 'DENZO (Otwinowski & Minor, 1997) & COLLECT (Hooft, R.W.W., 1998)'
_computing_data_collection 'COLLECT (Hooft, R.W.W., 1998)'
_computing_data_reduction 'DENZO (Otwinowski & Minor, 1997) & COLLECT (Hooft, R.W.W., 1998)'
_computing_structure_refinement 'SHELXL-97 (Sheldrick, 1997)'
_diffrn_ambient_temperature 120(2)
_diffrn_detector_area_resol_mean 9.091
_diffrn_measured_fraction_theta_full 0.996
_diffrn_measured_fraction_theta_max 0.996
_diffrn_measurement_device_type 'Bruker-Nonius 95mm CCD camera on \k-goniostat'
_diffrn_measurement_method '\f & \w scans'
_diffrn_radiation_monochromator '10cm confocal mirrors'
_diffrn_radiation_source 'Bruker-Nonius FR591 rotating anode'
_diffrn_radiation_type MoK\a
_diffrn_radiation_wavelength 0.71073
_diffrn_reflns_av_R_equivalents 0.0754
_diffrn_reflns_av_sigmaI/netI 0.0659
_diffrn_reflns_limit_h_max 9
_diffrn_reflns_limit_h_min -9
_diffrn_reflns_limit_k_max 11
_diffrn_reflns_limit_k_min -11
_diffrn_reflns_limit_l_max 13
_diffrn_reflns_limit_l_min -13
_diffrn_reflns_number 14400
_diffrn_reflns_theta_full 27.48
_diffrn_reflns_theta_max 27.48
_diffrn_reflns_theta_min 3.27
_exptl_absorpt_coefficient_mu 0.095
_exptl_absorpt_correction_T_max 0.9981
_exptl_absorpt_correction_T_min 0.9915
_exptl_absorpt_correction_type multi-scan
_exptl_absorpt_process_details 'SADABS V2.10 (Sheldrick, G.M., 2003)'
_exptl_crystal_colour colourless
_exptl_crystal_density_diffrn 1.263
_exptl_crystal_density_method 'not measured'
_exptl_crystal_description fragment
_exptl_crystal_F_000 276
_exptl_crystal_size_max 0.09
_exptl_crystal_size_mid 0.07
_exptl_crystal_size_min 0.02
_refine_diff_density_max 0.169
_refine_diff_density_min -0.196
_refine_diff_density_rms 0.038
_refine_ls_extinction_coef 0.055(7)
_refine_ls_extinction_expression Fc^*^=kFc[1+0.001xFc^2^\l^3^/sin(2\q)]^-1/4^
_refine_ls_extinction_method SHELXL
_refine_ls_goodness_of_fit_ref 1.035
_refine_ls_hydrogen_treatment mixed
_refine_ls_matrix_type full
_refine_ls_number_parameters 203
_refine_ls_number_reflns 3090
_refine_ls_number_restraints 0
_refine_ls_restrained_S_all 1.035
_refine_ls_R_factor_all 0.1074
_refine_ls_R_factor_gt 0.0574
_refine_ls_shift/su_max 0.043
_refine_ls_shift/su_mean 0.005
_refine_ls_structure_factor_coef Fsqd
_refine_ls_weighting_details 'calc w=1/[\s^2^(Fo^2^)+(0.0343P)^2^+0.2653P] where P=(Fo^2^+2Fc^2^)/3'
_refine_ls_weighting_scheme calc
_refine_ls_wR_factor_gt 0.1098
_refine_ls_wR_factor_ref 0.1281
_reflns_number_gt 1951
_reflns_number_total 3090
_reflns_threshold_expression >2sigma(I)
_cod_data_source_file eCrystal-458.cif
_cod_data_source_block 06skc0005p-1
_cod_depositor_comments
;
Citation :
Callear, Samantha K. and Hursthouse, Michael B. (2008) 
University of Southampton, Crystal Structure Report Archive. 
(doi:10.5258/ecrystals/458)

More at:
http://ecrystals.chem.soton.ac.uk/458/

The following automatic conversions were performed:

'_symmetry_cell_setting' value 'Triclinic' changed to 'triclinic'
according to the built-in table from CIF Core dictionary named
'cif_core.dic' version 2.4.1 from 2010-06-29.

Automatic conversion script
Id: cif_fix_values 3392 2015-05-12 13:50:21Z andrius 
;
_cod_original_sg_symbol_H-M P-1
_cod_database_code 1520208

loop_
_symmetry_equiv_pos_as_xyz
'x, y, z'
'-x, -y, -z'

loop_
_atom_site_label
_atom_site_type_symbol
_atom_site_fract_x
_atom_site_fract_y
_atom_site_fract_z
_atom_site_U_iso_or_equiv
_atom_site_adp_type
_atom_site_occupancy
_atom_site_symmetry_multiplicity
_atom_site_calc_flag
_atom_site_refinement_flags
_atom_site_disorder_assembly
_atom_site_disorder_group
C8 C 0.426(3) 0.828(3) 0.682(3) 0.059(6) Uani 0.41(6) 1 d P A 1
O8A O 0.344(5) 0.735(3) 0.785(3) 0.047(4) Uani 0.41(6) 1 d P A 1
H8 H 0.3120 0.7813 0.8467 0.071 Uiso 0.41(6) 1 calc PR A 1
O8B O 0.391(6) 0.9631(14) 0.6903(12) 0.059(5) Uani 0.41(6) 1 d P A 1
C9 C 0.4268(17) 0.8185(14) 0.7011(15) 0.029(3) Uani 0.59(6) 1 d P A 2
O9A O 0.371(4) 0.7290(19) 0.803(2) 0.053(4) Uani 0.59(6) 1 d P A 2
H9 H 0.3356 0.7787 0.8629 0.080 Uiso 0.59(6) 1 calc PR A 2
O9B O 0.473(4) 0.940(2) 0.7005(16) 0.069(3) Uani 0.59(6) 1 d P A 2
C1 C 0.1789(3) 0.7601(2) 0.09026(18) 0.0361(5) Uani 1 1 d . . .
C2 C 0.1123(3) 0.8189(2) 0.21369(18) 0.0382(5) Uani 1 1 d . . .
H2A H -0.0028 0.8993 0.2013 0.046 Uiso 1 1 calc R . .
H2B H 0.2094 0.8689 0.2309 0.046 Uiso 1 1 calc R . .
C3 C 0.0705(3) 0.6955(2) 0.33110(18) 0.0422(5) Uani 1 1 d . . .
H3B H 0.1829 0.6117 0.3407 0.051 Uiso 1 1 calc R . .
H3A H -0.0326 0.6501 0.3166 0.051 Uiso 1 1 calc R . .
C4 C 0.0151(3) 0.7559(2) 0.45605(19) 0.0470(5) Uani 1 1 d . . .
H4A H -0.0235 0.6717 0.5254 0.056 Uiso 1 1 calc R . .
H4B H -0.0956 0.8413 0.4452 0.056 Uiso 1 1 calc R . .
C5 C 0.1680(3) 0.8149(2) 0.49948(18) 0.0418(5) Uani 1 1 d . . .
H5A H 0.2099 0.8968 0.4293 0.050 Uiso 1 1 calc R . .
H5B H 0.1136 0.8625 0.5749 0.050 Uiso 1 1 calc R . .
C6 C 0.3373(3) 0.6906(2) 0.5352(2) 0.0449(5) Uani 1 1 d . A .
H6A H 0.3915 0.6425 0.4599 0.054 Uiso 1 1 calc R . .
H6B H 0.2956 0.6090 0.6058 0.054 Uiso 1 1 calc R . .
C7 C 0.4897(3) 0.7502(2) 0.5776(2) 0.0465(5) Uani 1 1 d . . .
H7B H 0.5923 0.6617 0.6027 0.056 Uiso 1 1 calc R A 1
H7A H 0.5423 0.8223 0.5034 0.056 Uiso 1 1 calc R A 1
O1A O 0.1811(2) 0.62346(15) 0.08931(14) 0.0562(5) Uani 1 1 d . . .
O1B O 0.2296(2) 0.85766(15) -0.00895(12) 0.0464(4) Uani 1 1 d . . .
C22 C 0.2291(3) 1.2629(2) 0.03459(19) 0.0396(5) Uani 1 1 d . . .
C24 C 0.3745(3) 1.3620(2) -0.1512(2) 0.0470(5) Uani 1 1 d . . .
H24 H 0.4288 1.4332 -0.2185 0.056 Uiso 1 1 calc R . .
C25 C 0.3677(3) 1.2160(2) -0.1534(2) 0.0458(5) Uani 1 1 d . . .
H25 H 0.4165 1.1640 -0.2227 0.055 Uiso 1 1 calc R . .
C26 C 0.1276(4) 1.2484(3) 0.1656(2) 0.0605(7) Uani 1 1 d . . .
H26A H 0.1029 1.3484 0.1921 0.091 Uiso 1 1 calc R . .
H26B H 0.2039 1.1701 0.2254 0.091 Uiso 1 1 calc R . .
H26C H 0.0083 1.2172 0.1665 0.091 Uiso 1 1 calc R . .
N21 N 0.2777(2) 1.15581(19) -0.03736(16) 0.0421(4) Uani 1 1 d . . .
N23 N 0.2884(2) 1.38890(18) -0.03384(16) 0.0411(4) Uani 1 1 d . . .
H21 H 0.257(3) 1.056(3) -0.015(2) 0.056(6) Uiso 1 1 d . . .
H23 H 0.265(3) 1.479(3) -0.005(2) 0.067(7) Uiso 1 1 d . . .

loop_
_atom_site_aniso_label
_atom_site_aniso_U_11
_atom_site_aniso_U_22
_atom_site_aniso_U_33
_atom_site_aniso_U_23
_atom_site_aniso_U_13
_atom_site_aniso_U_12
C8 0.064(9) 0.070(11) 0.044(8) 0.020(7) -0.028(7) -0.033(8)
O8A 0.071(7) 0.058(7) 0.023(5) -0.017(4) 0.001(6) -0.030(5)
O8B 0.110(13) 0.025(4) 0.042(3) -0.006(2) -0.007(5) -0.018(5)
C9 0.042(5) 0.024(4) 0.024(4) -0.013(4) -0.003(3) -0.005(3)
O9A 0.091(8) 0.036(3) 0.037(6) -0.011(3) -0.003(5) -0.021(3)
O9B 0.094(8) 0.056(4) 0.067(4) -0.025(3) 0.010(4) -0.036(5)
C1 0.0457(12) 0.0315(10) 0.0352(11) -0.0091(8) -0.0074(9) -0.0114(8)
C2 0.0497(12) 0.0337(10) 0.0349(11) -0.0120(8) -0.0046(9) -0.0107(9)
C3 0.0527(13) 0.0411(11) 0.0368(11) -0.0069(9) -0.0075(10) -0.0166(9)
C4 0.0512(13) 0.0536(12) 0.0356(11) -0.0071(9) -0.0010(10) -0.0141(10)
C5 0.0552(13) 0.0391(11) 0.0315(11) -0.0121(8) -0.0045(9) -0.0052(9)
C6 0.0597(14) 0.0402(11) 0.0373(11) -0.0161(9) -0.0085(10) -0.0042(10)
C7 0.0485(13) 0.0508(12) 0.0401(12) -0.0166(10) 0.0003(10) -0.0064(10)
O1A 0.0926(12) 0.0344(8) 0.0477(9) -0.0176(6) 0.0054(8) -0.0252(8)
O1B 0.0769(11) 0.0346(7) 0.0307(8) -0.0078(6) -0.0014(7) -0.0195(7)
C22 0.0449(12) 0.0336(10) 0.0439(12) -0.0093(8) -0.0120(10) -0.0086(9)
C24 0.0607(14) 0.0389(11) 0.0432(12) -0.0100(9) -0.0028(11) -0.0143(10)
C25 0.0575(14) 0.0392(11) 0.0450(13) -0.0167(9) -0.0044(11) -0.0108(10)
C26 0.0766(18) 0.0562(14) 0.0519(15) -0.0133(11) -0.0003(13) -0.0224(13)
N21 0.0545(11) 0.0274(9) 0.0491(11) -0.0103(7) -0.0118(9) -0.0108(8)
N23 0.0566(11) 0.0279(9) 0.0440(10) -0.0118(7) -0.0117(8) -0.0100(8)

loop_
_atom_type_symbol
_atom_type_description
_atom_type_scat_dispersion_real
_atom_type_scat_dispersion_imag
_atom_type_scat_source
C C 0.0033 0.0016 'International Tables Vol C Tables 4.2.6.8 and 6.1.1.4'
H H 0.0000 0.0000 'International Tables Vol C Tables 4.2.6.8 and 6.1.1.4'
N N 0.0061 0.0033 'International Tables Vol C Tables 4.2.6.8 and 6.1.1.4'
O O 0.0106 0.0060 'International Tables Vol C Tables 4.2.6.8 and 6.1.1.4'

loop_
_geom_angle_atom_site_label_1
_geom_angle_atom_site_label_2
_geom_angle_atom_site_label_3
_geom_angle
_geom_angle_site_symmetry_1
_geom_angle_site_symmetry_3
O8B C8 O8A 113(3) . .
O8B C8 C7 134(3) . .
O8A C8 C7 110.8(19) . .
O9B C9 O9A 123.4(14) . .
O9B C9 C7 117.0(12) . .
O9A C9 C7 117.4(11) . .
C9 O9A H9 109.5 . .
O1A C1 O1B 123.65(18) . .
O1A C1 C2 119.52(17) . .
O1B C1 C2 116.83(15) . .
C1 C2 C3 114.74(15) . .
C1 C2 H2A 108.6 . .
C3 C2 H2A 108.6 . .
C1 C2 H2B 108.6 . .
C3 C2 H2B 108.6 . .
H2A C2 H2B 107.6 . .
C2 C3 C4 113.73(16) . .
C2 C3 H3B 108.8 . .
C4 C3 H3B 108.8 . .
C2 C3 H3A 108.8 . .
C4 C3 H3A 108.8 . .
H3B C3 H3A 107.7 . .
C3 C4 C5 115.27(17) . .
C3 C4 H4A 108.5 . .
C5 C4 H4A 108.5 . .
C3 C4 H4B 108.5 . .
C5 C4 H4B 108.5 . .
H4A C4 H4B 107.5 . .
C6 C5 C4 114.03(16) . .
C6 C5 H5A 108.7 . .
C4 C5 H5A 108.7 . .
C6 C5 H5B 108.7 . .
C4 C5 H5B 108.7 . .
H5A C5 H5B 107.6 . .
C5 C6 C7 113.79(16) . .
C5 C6 H6A 108.8 . .
C7 C6 H6A 108.8 . .
C5 C6 H6B 108.8 . .
C7 C6 H6B 108.8 . .
H6A C6 H6B 107.7 . .
C8 C7 C6 114.0(10) . .
C8 C7 C9 5.9(16) . .
C6 C7 C9 114.1(5) . .
C8 C7 H7B 108.8 . .
C6 C7 H7B 108.8 . .
C9 C7 H7B 103.6 . .
C8 C7 H7A 108.7 . .
C6 C7 H7A 108.8 . .
C9 C7 H7A 113.6 . .
H7B C7 H7A 107.6 . .
N23 C22 N21 107.26(18) . .
N23 C22 C26 125.26(18) . .
N21 C22 C26 127.48(18) . .
C25 C24 N23 106.90(19) . .
C25 C24 H24 126.5 . .
N23 C24 H24 126.5 . .
C24 C25 N21 107.12(19) . .
C24 C25 H25 126.4 . .
N21 C25 H25 126.4 . .
C22 C26 H26A 109.5 . .
C22 C26 H26B 109.5 . .
H26A C26 H26B 109.5 . .
C22 C26 H26C 109.5 . .
H26A C26 H26C 109.5 . .
H26B C26 H26C 109.5 . .
C22 N21 C25 109.20(16) . .
C22 N21 H21 127.1(14) . .
C25 N21 H21 123.7(14) . .
C22 N23 C24 109.51(16) . .
C22 N23 H23 122.4(15) . .
C24 N23 H23 127.9(15) . .

loop_
_geom_bond_atom_site_label_1
_geom_bond_atom_site_label_2
_geom_bond_distance
_geom_bond_site_symmetry_2
C8 O8B 1.21(2) .
C8 O8A 1.36(4) .
C8 C7 1.42(2) .
O8A H8 0.8400 .
C9 O9B 1.220(15) .
C9 O9A 1.27(3) .
C9 C7 1.551(11) .
O9A H9 0.8400 .
C1 O1A 1.235(2) .
C1 O1B 1.278(2) .
C1 C2 1.509(3) .
C2 C3 1.518(3) .
C2 H2A 0.9900 .
C2 H2B 0.9900 .
C3 C4 1.525(3) .
C3 H3B 0.9900 .
C3 H3A 0.9900 .
C4 C5 1.529(3) .
C4 H4A 0.9900 .
C4 H4B 0.9900 .
C5 C6 1.514(3) .
C5 H5A 0.9900 .
C5 H5B 0.9900 .
C6 C7 1.523(3) .
C6 H6A 0.9900 .
C6 H6B 0.9900 .
C7 H7B 0.9900 .
C7 H7A 0.9900 .
C22 N23 1.327(2) .
C22 N21 1.329(2) .
C22 C26 1.472(3) .
C24 C25 1.340(3) .
C24 N23 1.363(3) .
C24 H24 0.9500 .
C25 N21 1.365(3) .
C25 H25 0.9500 .
C26 H26A 0.9800 .
C26 H26B 0.9800 .
C26 H26C 0.9800 .
N21 H21 0.92(2) .
N23 H23 0.91(2) .

loop_
_geom_hbond_atom_site_label_D
_geom_hbond_atom_site_label_H
_geom_hbond_atom_site_label_A
_geom_hbond_distance_DH
_geom_hbond_distance_HA
_geom_hbond_distance_DA
_geom_hbond_angle_DHA
_geom_hbond_site_symmetry_A
N21 H21 O1B 0.92(2) 1.84(2) 2.741(2) 167(2) .
O9A H9 O1B 0.84 1.69 2.52(2) 168.6 1_556
O8A H8 O1B 0.84 1.80 2.64(3) 172.1 1_556
N23 H23 O1A 0.91(2) 1.78(3) 2.661(2) 163(2) 1_565
